data_2004112
loop_
_publ_author_name
'Schaefer, W. P.'
'Abul\=u, J.'

_publ_section_title
;
 An Indanyl Precursor to a Chiral Spiro Compound
;
_journal_issue 11
_journal_name_full 'Acta Crystallographica Section C'
_journal_page_first 2364
_journal_page_last 2366
_journal_paper_doi 10.1107/S0108270195005609
_journal_volume 51
_journal_year 1995
_chemical_formula_sum 'C18 H16'
_chemical_formula_weight 232.32
_space_group_IT_number 15
_symmetry_cell_setting monoclinic
_symmetry_space_group_name_Hall '-C 2yc'
_symmetry_space_group_name_H-M 'C 1 2/c 1'
_atom_type_scat_source IntTabIV
_cell_angle_alpha 90
_cell_angle_beta 93.00(3)
_cell_angle_gamma 90
_cell_formula_units_Z 4
_cell_length_a 13.758(5)
_cell_length_b 5.3910(10)
_cell_length_c 16.844(4)
_cell_measurement_reflns_used 25
_cell_measurement_temperature 296
_cell_measurement_theta_max 13.4
_cell_measurement_theta_min 11.4
_cell_volume 1247.6(6)
_diffrn_measurement_device 'Enraf-Nonius CAD-4'
_diffrn_measurement_method '\w scans'
_diffrn_radiation_type MoK\a
_diffrn_radiation_wavelength 0.71073
_diffrn_reflns_av_R_equivalents '0.010 for 155 duplicates; GOF 1.01 for 1781 reflections'
_diffrn_reflns_limit_h_max 19
_diffrn_reflns_limit_h_min -19
_diffrn_reflns_limit_k_max 7
_diffrn_reflns_limit_k_min -7
_diffrn_reflns_limit_l_max 20
_diffrn_reflns_limit_l_min -20
_diffrn_reflns_number 7190
_diffrn_reflns_theta_max 30
_diffrn_standards_decay_% 'within statistical expectations'
_diffrn_standards_interval_time 150
_diffrn_standards_number 3
_exptl_absorpt_coefficient_mu 0.065
_exptl_absorpt_correction_type none
_exptl_crystal_colour 'pale yellow'
_exptl_crystal_density_diffrn 1.24
_exptl_crystal_description 'triangular prism (irregular)'
_exptl_crystal_size_max 0.52
_exptl_crystal_size_mid 0.44
_exptl_crystal_size_min 0.37
_refine_diff_density_max 0.28
_refine_diff_density_min -0.16
_refine_ls_extinction_coef 0.95E-6(22)
_refine_ls_extinction_method 'Larson (1967)'
_refine_ls_goodness_of_fit_obs 2.95
_refine_ls_hydrogen_treatment refall
_refine_ls_number_parameters 115
_refine_ls_number_reflns 1781
_refine_ls_R_factor_obs '0.050 for all F^2^ > 0, 0.044 for all F^2^ > 3\s(F^2^)'
_refine_ls_shift/esd_max <0.005
_refine_ls_structure_factor_coef Fsqd
_refine_ls_weighting_scheme 'sigma w = 1/\s^2^(F~o~^2^)'
_refine_ls_wR_factor_obs '0.011 for all 1781 data'
_reflns_number_observed 1781
_reflns_number_total 1781
_reflns_observed_criterion '(all reflections used, F~o~^2^ positive and negative)'
_cod_data_source_file cr1180.cif
_cod_data_source_block cr1180a
_cod_original_sg_symbol_H-M 'C 2/c'
_cod_database_code 2004112

loop_
_symmetry_equiv_pos_as_xyz
x,y,z
x,-y,1/2+z
-x,-y,-z
-x,y,1/2-z
1/2+x,1/2+y,z
1/2+x,1/2-y,1/2+z
1/2-x,1/2-y,-z
1/2-x,1/2+y,1/2-z

loop_
_atom_site_label
_atom_site_fract_x
_atom_site_fract_y
_atom_site_fract_z
_atom_site_U_iso_or_equiv
C1 .76570(10) .6578(2) .02460(10) .0326(2)
C2 .86820(10) .5483(2) .02870(10) .0382(2)
C3 .86880(10) .3406(3) .09130(10) .0425(3)
C4 .76720(10) .3367(2) .11960(10) .0373(2)
C5 .72940(10) .1765(3) .17450(10) .0489(3)
C6 .63320(10) .1989(3) .19320(10) .0521(3)
C7 .57530(10) .3823(3) .15770(10) .0489(3)
C8 .61230(10) .5428(2) .10270(10) .0436(3)
C9 .70930(10) .5208(2) .08220(10) .0336(2)
H2A .9189(10) .676(3) .0427(8) 4.0(3)
H2B .8852(10) .485(3) -.0251(8) 3.8(3)
H3A .9177(11) .374(3) .1362(9) 4.6(4)
H3B .8853(11) .177(3) .0685(9) 4.8(4)
H5 .7725(11) .050(3) .1986(9) 5.3(4)
H6 .6052(12) .087(3) .2323(10) 5.6(4)
H7 .5065(11) .403(3) .1723(9) 4.3(3)
H8 .5700(11) .670(3) .0795(10) 5.0(4)

loop_
_geom_angle_atom_site_label_1
_geom_angle_atom_site_label_2
_geom_angle_atom_site_label_3
_geom_angle_site_symmetry_1
_geom_angle
_geom_angle_publ_flag
C9 C1 C2 . 107.10(10) yes
C1 C1 C2 7_665 125.20(10) yes
C1 C1 C9 7_665 127.60(10) yes
C3 C2 C1 . 106.50(10) yes
C4 C3 C2 . 104.90(10) yes
C5 C4 C3 . 127.60(10) yes
C9 C4 C3 . 111.30(10) yes
C9 C4 C5 . 121.10(10) yes
C6 C5 C4 . 119.70(10) yes
C7 C6 C5 . 119.90(10) yes
C8 C7 C6 . 120.80(10) yes
C9 C8 C7 . 120.00(10) yes
C4 C9 C1 . 110.10(10) yes
C8 C9 C1 . 131.40(10) yes
C8 C9 C4 . 118.40(10) yes
H2A C2 C1 . 112.0(8) yes
H2B C2 C1 . 110.3(8) yes
H2A C2 C3 . 111.2(8) yes
H2B C2 C3 . 112.2(8) yes
H2B C2 H2A . 104.7(11) yes
H3A C3 C2 . 111.5(9) yes
H3B C3 C2 . 112.1(9) yes
H3A C3 C4 . 111.2(9) yes
H3B C3 C4 . 110.3(9) yes
H3B C3 H3A . 107.0(12) yes
H5 C5 C4 . 118.1(9) yes
H5 C5 C6 . 122.2(9) yes
H6 C6 C5 . 120.7(10) yes
H6 C6 C7 . 119.3(10) yes
H7 C7 C6 . 120.3(8) yes
H7 C7 C8 . 118.8(8) yes
H8 C8 C7 . 118.5(9) yes
H8 C8 C9 . 121.5(9) yes

loop_
_geom_bond_atom_site_label_1
_geom_bond_atom_site_label_2
_geom_bond_site_symmetry_2
_geom_bond_distance
_geom_bond_publ_flag
C1 C2 . 1.527(2) yes
C1 C9 . 1.4730(10) yes
C1 C1 7_665 1.3510(10) yes
C2 C3 . 1.538(2) yes
C3 C4 . 1.501(2) yes
C4 C5 . 1.385(2) yes
C4 C9 . 1.402(2) yes
C5 C6 . 1.382(2) yes
C6 C7 . 1.385(2) yes
C7 C8 . 1.384(2) yes
C8 C9 . 1.400(2) yes
C2 H2A . 0.999(14) yes
C2 H2B . 1.007(14) yes
C3 H3A . 1.002(15) yes
C3 H3B . 0.993(15) yes
C5 H5 . .977(16) yes
C6 H6 . .987(17) yes
C7 H7 . .997(15) yes
C8 H8 . .968(16) yes
